data_7716727
loop_
_publ_author_name
'Bandopadhyay, Nilaj'
'Paramanik, Krishnendu'
'Sarkar, Gayetri'
'Roy, Suvojit'
'Panda, Subhra Jyoti'
'Purohit, Chandra Shekhar'
'Biswas, Bhaskar'
'Das, Hari Sankar'

_publ_section_title
;
 Phenalenyl-ruthenium synergism for effectual catalytic transformations of
 primary amines to amides.
;
_journal_issue 33
_journal_name_full 'Dalton transactions (Cambridge, England : 2003)'
_journal_page_first 13795
_journal_page_last 13804
_journal_paper_doi 10.1039/d4dt01760a
_journal_volume 53
_journal_year 2024
_chemical_formula_moiety 'C23 H21 Cl O2 Ru'
_chemical_formula_sum 'C23 H21 Cl O2 Ru'
_chemical_formula_weight 465.92
_space_group_crystal_system monoclinic
_space_group_IT_number 14
_space_group_name_Hall '-P 2yn'
_space_group_name_H-M_alt 'P 1 21/n 1'
_atom_sites_solution_hydrogens geom
_audit_creation_date 2024-01-12
_audit_creation_method
;
Olex2 1.5
(compiled 2023.08.24 svn.re1ec1418 for OlexSys, GUI svn.r6817)
;
_audit_update_record
;
2024-02-07 deposited with the CCDC.	2024-07-25 downloaded from the CCDC.
;
_cell_angle_alpha 90
_cell_angle_beta 105.4160(10)
_cell_angle_gamma 90
_cell_formula_units_Z 4
_cell_length_a 10.73060(10)
_cell_length_b 14.70960(10)
_cell_length_c 12.85330(10)
_cell_measurement_reflns_used 28529
_cell_measurement_temperature 293(2)
_cell_measurement_theta_max 66.5500
_cell_measurement_theta_min 2.9920
_cell_volume 1955.81(3)
_computing_cell_refinement 'CrysAlisPro 1.171.40.53 (Rigaku OD, 2019)'
_computing_data_collection 'CrysAlisPro 1.171.40.53 (Rigaku OD, 2019)'
_computing_data_reduction 'CrysAlisPro 1.171.40.53 (Rigaku OD, 2019)'
_computing_molecular_graphics 'Olex2 1.5 (Dolomanov et al., 2009)'
_computing_publication_material 'Olex2 1.5 (Dolomanov et al., 2009)'
_computing_structure_refinement 'SHELXL 2019/2 (Sheldrick, 2015)'
_computing_structure_solution 'SHELXT 2014/4 (Sheldrick, 2014)'
_diffrn_ambient_temperature 293(2)
_diffrn_detector_area_resol_mean 10.0000
_diffrn_detector_type HyPix3000
_diffrn_measured_fraction_theta_full 0.999
_diffrn_measured_fraction_theta_max 0.999
_diffrn_measurement_details
;
List of Runs (angles in degrees, time in seconds):

  # Type    Start    End  Width  t~exp~   \w     \q     \k     \f   Frames
#--------------------------------------------------------------------------
  1  \w    -24.00  35.00   0.50    0.50    --  -40.33  12.00 -30.00  118
  2  \w    -24.00  35.00   0.50    0.50    --  -40.33  12.00 -90.00  118
  3  \w    -31.00  30.00   0.50    0.50    --  -40.33  25.00 -60.00  122
  4  \w    -24.00  35.00   0.50    0.50    --  -40.33  12.00  60.00  118
  5  \w    -24.00  35.00   0.50    0.50    --  -40.33  12.00 120.00  118
  6  \w    -30.00  31.00   0.50    0.50    --   40.33 -25.00  90.00  122
  7  \w     18.00  79.00   0.50    0.50    --   40.33-104.00  90.00  122
  8  \w     40.00  98.00   0.50    0.50    --   40.33-136.00  93.00  116
  9  \w     40.00 120.00   0.50    1.00    --   96.67-136.00  93.00  160
 10  \w     44.00 127.00   0.50    1.00    --   96.67-145.00  60.00  166
 11  \w     39.00  96.00   0.50    0.50    --   40.33-134.00 -87.00  114
 12  \w     39.00 119.00   0.50    1.00    --   96.67-134.00 -87.00  160
 13  \w     29.00  68.00   0.50    1.00    --   96.67 -59.00 -60.00   78
 14  \w     30.00  57.00   0.50    1.00    --   96.67 -50.00 -90.00   54
 15  \w     30.00  57.00   0.50    1.00    --   96.67 -50.00 -60.00   54
 16  \w     29.00  83.00   0.50    1.00    --   96.67 -68.00 -30.00  108
 17  \w     30.00 109.00   0.50    1.00    --   96.67-117.00 -90.00  158
 18  \w     30.00 109.00   0.50    1.00    --   96.67-117.00-180.00  158
 19  \w     30.00  57.00   0.50    1.00    --   96.67 -50.00 -30.00   54
 20  \w     30.00  57.00   0.50    1.00    --   96.67 -50.00   0.00   54
 21  \w     29.00  83.00   0.50    1.00    --   96.67 -68.00   0.00  108
 22  \w     30.00 109.00   0.50    1.00    --   96.67-117.00  90.00  158
 23  \w     30.00  57.00   0.50    1.00    --   96.67 -50.00 150.00   54
 24  \w     29.00  68.00   0.50    1.00    --   96.67 -59.00 150.00   78
 25  \w     28.00 105.00   0.50    1.00    --   96.67 -77.00 120.00  154
 26  \w     37.00 174.00   0.50    1.00    --   96.67   8.00 150.00  274
 27  \w    105.00 170.00   0.50    1.00    --   96.67  96.00  60.00  130
 28  \w    105.00 170.00   0.50    1.00    --   96.67  96.00 -30.00  130
 29  \w    105.00 170.00   0.50    1.00    --   96.67  96.00  30.00  130
 30  \w     99.00 164.00   0.50    1.00    --   96.67 117.00 -90.00  130
 31  \w     99.00 164.00   0.50    1.00    --   96.67 117.00-150.00  130
 32  \w     89.00 164.00   0.50    1.00    --   96.67 134.00 -20.00  150
 33  \w     80.00 163.00   0.50    1.00    --   96.67  42.00-180.00  166
 34  \w     80.00 163.00   0.50    1.00    --   96.67  42.00   0.00  166
 35  \w     87.00 164.00   0.50    1.00    --   96.67 136.00 157.00  154
 36  \w     78.00 163.00   0.50    1.00    --   96.67  50.00 120.00  170
 37  \w     81.00 164.00   0.50    1.00    --   96.67 145.00  60.00  166
 38  \w     81.00 164.00   0.50    1.00    --   96.67 145.00  30.00  166
 39  \w     75.00 164.00   0.50    1.00    --   96.67  59.00  30.00  178
 40  \w     28.00 105.00   0.50    1.00    --   96.67 -77.00-120.00  154
 41  \w     22.00 106.00   0.50    1.00    --   96.67 -96.00 -30.00  168
 42  \w     29.00  83.00   0.50    1.00    --   96.67 -68.00 120.00  108
 43  \w     28.00 105.00   0.50    1.00    --   96.67 -77.00  90.00  154
 44  \w     22.00 106.00   0.50    1.00    --   96.67 -96.00  90.00  168
 45  \w     25.00 107.00   0.50    0.50    --   40.33  38.00 -90.00  164
 46  \w      8.00  35.00   0.50    0.50    --   40.33  93.00  25.75   54
 47  \w      7.00  35.00   0.50    0.50    --   40.33  94.00  62.37   56
 48  \w      9.00  42.00   0.50    0.50    --   40.33  91.00  84.63   66
 49  \w     12.00  43.00   0.50    0.50    --   40.33  81.00 175.92   62
 50  \w    -35.00  24.00   0.50    0.50    --   40.33 -12.00 150.00  118
 51  \w    -57.00  26.00   0.50    0.50    --  -40.33  50.00   0.00  166
 52  \w    -47.00 -15.00   0.50    1.00    --  -82.50  42.00  30.00   64
 53  \w    -47.00 -15.00   0.50    1.00    --  -82.50  42.00 120.00   64
 54  \w    -47.00 -15.00   0.50    1.00    --  -82.50  42.00 150.00   64
 55  \w    -95.00 -18.00   0.50    0.50    --  -40.33 136.00 157.00  154
 56  \w    -35.00  24.00   0.50    0.50    --   40.33 -12.00 -60.00  118
 57  \w     14.00 109.00   0.50    0.50    --   40.33  77.00 -90.00  190
 58  \w     10.00  43.00   0.50    0.50    --   40.33  88.00 -39.62   66
 59  \w     11.00  43.00   0.50    0.50    --   40.33  86.00-168.22   64
 60  \w    -47.00 -15.00   0.50    1.00    --  -82.50  42.00-180.00   64
 61  \w    -47.00 -15.00   0.50    1.00    --  -82.50  42.00-120.00   64
 62  \w    -57.00 -16.00   0.50    1.00    --  -82.50  50.00-150.00   82
 63  \w    -57.00 -16.00   0.50    1.00    --  -82.50  50.00 -30.00   82
 64  \w    -94.00 -17.00   0.50    0.50    --  -40.33 134.00 -20.00  154
 65  \w    -93.00 -17.00   0.50    1.00    --  -82.50 134.00 -20.00  152
 66  \w   -110.00 -26.00   0.50    0.50    --  -40.33 -25.00  60.00  168
 67  \w   -107.00 -21.00   0.50    0.50    --  -40.33 -50.00 -60.00  172
 68  \w   -107.00 -21.00   0.50    0.50    --  -40.33 -50.00 -30.00  172
 69  \w   -107.00 -21.00   0.50    0.50    --  -40.33 -50.00   0.00  172
 70  \w   -108.00 -17.00   0.50    0.50    --  -40.33 -64.00-180.00  182
 71  \w   -108.00 -17.00   0.50    0.50    --  -40.33 -64.00 -90.00  182
 72  \w   -109.00 -13.00   0.50    0.50    --  -40.33 -77.00  90.00  192
 73  \w   -149.00 -67.00   0.50    1.00    --  -82.50-134.00 -87.00  164
 74  \w   -150.00 -65.00   0.50    1.00    --  -82.50-136.00  93.00  170
 75  \w   -150.00 -57.00   0.50    1.00    --  -82.50 -70.00 160.90  186
;
_diffrn_measurement_device 'four-circle diffractometer'
_diffrn_measurement_device_type 'XtaLAB Synergy, Dualflex, HyPix3000'
_diffrn_measurement_method '\w scans'
_diffrn_radiation_type CuK\a
_diffrn_radiation_wavelength 1.54184
_diffrn_reflns_av_R_equivalents 0.1356
_diffrn_reflns_av_unetI/netI 0.0399
_diffrn_reflns_Laue_measured_fraction_full 0.999
_diffrn_reflns_Laue_measured_fraction_max 0.999
_diffrn_reflns_limit_h_max 12
_diffrn_reflns_limit_h_min -12
_diffrn_reflns_limit_k_max 17
_diffrn_reflns_limit_k_min -17
_diffrn_reflns_limit_l_max 15
_diffrn_reflns_limit_l_min -14
_diffrn_reflns_number 31991
_diffrn_reflns_point_group_measured_fraction_full 0.999
_diffrn_reflns_point_group_measured_fraction_max 0.999
_diffrn_reflns_theta_full 66.598
_diffrn_reflns_theta_max 66.598
_diffrn_reflns_theta_min 4.666
_exptl_absorpt_coefficient_mu 7.860
_exptl_absorpt_correction_T_max 1.00000
_exptl_absorpt_correction_T_min 0.51874
_exptl_absorpt_correction_type multi-scan
_exptl_absorpt_process_details
;
CrysAlisPro 1.171.40.53 (Rigaku Oxford Diffraction, 2019)
Empirical absorption correction using spherical harmonics,
 implemented in SCALE3 ABSPACK scaling algorithm.
;
_exptl_crystal_colour 'clear reddish black'
_exptl_crystal_colour_lustre clear
_exptl_crystal_colour_modifier reddish
_exptl_crystal_colour_primary black
_exptl_crystal_density_diffrn 1.582
_exptl_crystal_description block
_exptl_crystal_F_000 944
_exptl_crystal_size_max 0.2
_exptl_crystal_size_mid 0.15
_exptl_crystal_size_min 0.1
_refine_diff_density_max 3.140
_refine_diff_density_min -2.758
_refine_diff_density_rms 0.225
_refine_ls_extinction_coef 0.0087(6)
_refine_ls_extinction_expression Fc^*^=kFc[1+0.001xFc^2^\l^3^/sin(2\q)]^-1/4^
_refine_ls_extinction_method 'SHELXL-2019/2 (Sheldrick 2019)'
_refine_ls_goodness_of_fit_ref 1.098
_refine_ls_hydrogen_treatment constr
_refine_ls_matrix_type full
_refine_ls_number_parameters 248
_refine_ls_number_reflns 3457
_refine_ls_number_restraints 0
_refine_ls_restrained_S_all 1.098
_refine_ls_R_factor_all 0.0687
_refine_ls_R_factor_gt 0.0685
_refine_ls_shift/su_max 0.001
_refine_ls_shift/su_mean 0.000
_refine_ls_structure_factor_coef Fsqd
_refine_ls_weighting_details 'w=1/[\s^2^(Fo^2^)+(0.1367P)^2^+1.9660P] where P=(Fo^2^+2Fc^2^)/3'
_refine_ls_weighting_scheme calc
_refine_ls_wR_factor_gt 0.1722
_refine_ls_wR_factor_ref 0.1727
_reflns_Friedel_coverage 0.000
_reflns_number_gt 3433
_reflns_number_total 3457
_reflns_threshold_expression 'I > 2\s(I)'
_cod_data_source_file d4dt01760a2.cif
_cod_data_source_block nb8_rt_1
_cod_depositor_comments 'Adding full bibliography for 7716726--7716728.cif.'
_cod_database_code 7716727
_shelx_shelxl_version_number 2019/2
_shelx_space_group_comment
;
The symmetry employed for this shelxl refinement is uniquely defined
by the following loop, which should always be used as a source of
symmetry information in preference to the above space-group names.
They are only intended as comments.
;
_shelx_estimated_absorpt_t_max 0.507
_shelx_estimated_absorpt_t_min 0.302
_olex2_refinement_description
;
1. Fixed Uiso
 At 1.2 times of:
  All C(H) groups
 At 1.5 times of:
  All C(H,H,H) groups
2.a Ternary CH refined with riding coordinates:
 C16(H16)
2.b Aromatic/amide H refined with riding coordinates:
 C2(H2), C3(H3), C4(H4), C5(H5), C6(H6), C7(H7), C8(H8), C11(H11), C12(H12),
 C14(H14), C15(H15)
2.c Idealised Me refined as rotating group:
 C17(H17A,H17B,H17C), C18(H18A,H18B,H18C), C19(H19A,H19B,H19C)
;
_olex2_submission_special_instructions 'No special instructions were received'
_oxdiff_exptl_absorpt_empirical_details
;
Empirical correction (ABSPACK) includes:
- Absorption correction using spherical harmonics
- Frame scaling
;

loop_
_space_group_symop_operation_xyz
'x, y, z'
'-x+1/2, y+1/2, -z+1/2'
'-x, -y, -z'
'x-1/2, -y-1/2, z-1/2'

loop_
_atom_site_label
_atom_site_type_symbol
_atom_site_fract_x
_atom_site_fract_y
_atom_site_fract_z
_atom_site_U_iso_or_equiv
_atom_site_adp_type
_atom_site_occupancy
_atom_site_site_symmetry_order
_atom_site_calc_flag
_atom_site_refinement_flags_posn
_atom_site_refinement_flags_adp
_atom_site_refinement_flags_occupancy
_atom_site_disorder_assembly
_atom_site_disorder_group
Ru1 Ru 0.58312(3) 0.83332(2) 0.62436(2) 0.0199(3) Uani 1 1 d . . . . .
Cl1 Cl 0.36235(10) 0.78230(9) 0.55078(10) 0.0419(4) Uani 1 1 d . . . . .
O1 O 0.6275(4) 0.6978(2) 0.6232(2) 0.0321(7) Uani 1 1 d . . . . .
O2 O 0.5902(4) 0.83781(18) 0.4661(3) 0.0314(9) Uani 1 1 d . . . . .
C00C C 0.6194(4) 0.6777(3) 0.4352(4) 0.0215(9) Uani 1 1 d . . . . .
C00J C 0.6264(4) 0.6391(3) 0.2489(4) 0.0260(8) Uani 1 1 d . . . . .
C1 C 0.6340(4) 0.6476(3) 0.5434(4) 0.0241(8) Uani 1 1 d . . . . .
C2 C 0.6586(5) 0.5530(3) 0.5676(4) 0.0322(10) Uani 1 1 d . . . . .
H2 H 0.669928 0.533322 0.638292 0.039 Uiso 1 1 calc R U . . .
C3 C 0.6660(5) 0.4911(3) 0.4910(4) 0.0350(10) Uani 1 1 d . . . . .
H3 H 0.679088 0.429968 0.509347 0.042 Uiso 1 1 calc R U . . .
C4 C 0.6671(5) 0.4564(3) 0.3049(4) 0.0369(11) Uani 1 1 d . . . . .
H4 H 0.679008 0.395239 0.322898 0.044 Uiso 1 1 calc R U . . .
C5 C 0.6627(5) 0.4838(3) 0.2016(4) 0.0385(11) Uani 1 1 d . . . . .
H5 H 0.672708 0.441417 0.150793 0.046 Uiso 1 1 calc R U . . .
C005 C 0.6324(3) 0.6122(3) 0.3563(3) 0.0206(8) Uani 1 1 d . . . . .
C6 C 0.6434(5) 0.5738(3) 0.1737(4) 0.0345(10) Uani 1 1 d . . . . .
H6 H 0.641445 0.591984 0.104001 0.041 Uiso 1 1 calc R U . . .
C7 C 0.6068(5) 0.7328(3) 0.2212(4) 0.0338(10) Uani 1 1 d . . . . .
H7 H 0.601755 0.751054 0.150881 0.041 Uiso 1 1 calc R U . . .
C8 C 0.5954(5) 0.7955(3) 0.2943(4) 0.0344(10) Uani 1 1 d . . . . .
H8 H 0.583918 0.856163 0.273607 0.041 Uiso 1 1 calc R U . . .
C009 C 0.6540(4) 0.5192(3) 0.3833(4) 0.0266(9) Uani 1 1 d . . . . .
C9 C 0.6006(4) 0.7710(3) 0.4039(3) 0.0207(8) Uani 1 1 d . . . . .
C10 C 0.7175(5) 0.9489(3) 0.6577(4) 0.0357(11) Uani 1 1 d . . . . .
C11 C 0.7673(4) 0.8768(3) 0.7293(3) 0.0299(9) Uani 1 1 d . . . . .
H11 H 0.850665 0.855939 0.735198 0.036 Uiso 1 1 calc R U . . .
C12 C 0.6924(5) 0.8357(3) 0.7923(4) 0.0260(11) Uani 1 1 d . . . . .
H12 H 0.727547 0.788241 0.838652 0.031 Uiso 1 1 calc R U . . .
C13 C 0.5658(4) 0.8655(3) 0.7860(3) 0.0248(9) Uani 1 1 d . . . . .
C14 C 0.5168(4) 0.9386(3) 0.7133(3) 0.0312(10) Uani 1 1 d . . . . .
H14 H 0.433097 0.959058 0.706678 0.037 Uiso 1 1 calc R U . . .
C15 C 0.5901(5) 0.9802(3) 0.6517(4) 0.0328(10) Uani 1 1 d . . . . .
H15 H 0.555568 1.028616 0.606647 0.039 Uiso 1 1 calc R U . . .
C16 C 0.4810(5) 0.8232(3) 0.8498(4) 0.0331(11) Uani 1 1 d . . . . .
H16 H 0.391937 0.824693 0.803990 0.040 Uiso 1 1 calc R U . . .
C17 C 0.5130(7) 0.7253(4) 0.8803(5) 0.0537(14) Uani 1 1 d . . . . .
H17A H 0.512128 0.690860 0.816670 0.081 Uiso 1 1 calc R U . . .
H17B H 0.450066 0.700981 0.913562 0.081 Uiso 1 1 calc R U . . .
H17C H 0.597293 0.721885 0.930001 0.081 Uiso 1 1 calc R U . . .
C18 C 0.4850(6) 0.8806(5) 0.9478(5) 0.0578(16) Uani 1 1 d . . . . .
H18A H 0.571631 0.881876 0.993814 0.087 Uiso 1 1 calc R U . . .
H18B H 0.428155 0.855117 0.986556 0.087 Uiso 1 1 calc R U . . .
H18C H 0.457794 0.941370 0.925582 0.087 Uiso 1 1 calc R U . . .
C19 C 0.7905(7) 0.9886(5) 0.5840(5) 0.0589(16) Uani 1 1 d . . . . .
H19A H 0.852166 0.944975 0.572694 0.088 Uiso 1 1 calc R U . . .
H19B H 0.834927 1.042474 0.616126 0.088 Uiso 1 1 calc R U . . .
H19C H 0.731186 1.003657 0.516087 0.088 Uiso 1 1 calc R U . . .

loop_
_atom_site_aniso_label
_atom_site_aniso_U_11
_atom_site_aniso_U_22
_atom_site_aniso_U_33
_atom_site_aniso_U_23
_atom_site_aniso_U_13
_atom_site_aniso_U_12
Ru1 0.0242(3) 0.0133(3) 0.0141(3) -0.00204(8) -0.00876(19) 0.00545(8)
Cl1 0.0288(6) 0.0450(7) 0.0397(7) -0.0168(5) -0.0121(5) -0.0051(4)
O1 0.052(2) 0.0200(16) 0.0160(15) 0.0010(12) -0.0062(12) 0.0099(15)
O2 0.055(2) 0.0145(17) 0.0197(17) 0.0024(10) 0.0015(16) 0.0099(12)
C00C 0.020(2) 0.017(2) 0.023(2) 0.0005(15) -0.0022(17) 0.0028(14)
C00J 0.026(2) 0.024(2) 0.026(2) -0.0033(18) 0.0035(16) -0.0027(17)
C1 0.029(2) 0.0141(17) 0.026(2) 0.0018(17) 0.0008(17) 0.0072(16)
C2 0.047(3) 0.017(2) 0.025(2) 0.0051(16) -0.0047(19) 0.0089(17)
C3 0.043(3) 0.015(2) 0.042(3) 0.0041(18) 0.001(2) 0.0074(17)
C4 0.039(2) 0.020(2) 0.047(3) -0.012(2) 0.006(2) 0.0012(18)
C5 0.048(3) 0.029(2) 0.039(3) -0.016(2) 0.011(2) -0.005(2)
C005 0.0164(17) 0.0174(18) 0.025(2) -0.0014(15) 0.0011(15) -0.0007(13)
C6 0.042(2) 0.032(2) 0.030(2) -0.0106(19) 0.0111(19) -0.0092(19)
C7 0.054(3) 0.027(2) 0.022(2) 0.0035(17) 0.011(2) -0.0032(19)
C8 0.057(3) 0.018(2) 0.027(2) 0.0060(17) 0.009(2) 0.0032(19)
C009 0.025(2) 0.0187(19) 0.034(2) -0.0046(17) 0.0047(17) 0.0009(15)
C9 0.0238(18) 0.0160(19) 0.0182(19) -0.0009(15) -0.0015(15) 0.0002(14)
C10 0.046(3) 0.025(2) 0.028(2) -0.0053(18) -0.0054(19) -0.0135(19)
C11 0.0194(19) 0.038(3) 0.024(2) -0.0047(18) -0.0088(16) 0.0000(16)
C12 0.030(3) 0.026(3) 0.012(2) 0.0003(13) -0.0119(19) 0.0055(14)
C13 0.030(2) 0.021(2) 0.0158(19) -0.0059(16) -0.0077(15) 0.0003(17)
C14 0.033(2) 0.025(2) 0.025(2) -0.0084(17) -0.0103(17) 0.0139(17)
C15 0.047(3) 0.0129(19) 0.026(2) -0.0006(19) -0.0119(17) 0.0049(17)
C16 0.023(2) 0.043(3) 0.027(2) -0.0051(18) -0.0041(19) -0.0025(17)
C17 0.065(4) 0.043(3) 0.051(3) 0.001(3) 0.012(3) -0.018(3)
C18 0.056(4) 0.078(5) 0.044(3) -0.014(3) 0.022(3) -0.002(3)
C19 0.059(4) 0.061(4) 0.051(3) 0.011(3) 0.004(3) -0.020(3)

loop_
_atom_type_symbol
_atom_type_description
_atom_type_scat_dispersion_real
_atom_type_scat_dispersion_imag
_atom_type_scat_source
C C 0.0181 0.0091 'International Tables Vol C Tables 4.2.6.8 and 6.1.1.4'
H H 0.0000 0.0000 'International Tables Vol C Tables 4.2.6.8 and 6.1.1.4'
Cl Cl 0.3639 0.7018 'International Tables Vol C Tables 4.2.6.8 and 6.1.1.4'
O O 0.0492 0.0322 'International Tables Vol C Tables 4.2.6.8 and 6.1.1.4'
Ru Ru 0.0552 3.2960 'International Tables Vol C Tables 4.2.6.8 and 6.1.1.4'

loop_
_geom_angle_atom_site_label_1
_geom_angle_atom_site_label_2
_geom_angle_atom_site_label_3
_geom_angle
_geom_angle_site_symmetry_1
_geom_angle_site_symmetry_3
_geom_angle_publ_flag
O1 Ru1 Cl1 84.30(11) . . ?
O1 Ru1 O2 87.38(11) . . ?
O1 Ru1 C10 127.77(18) . . ?
O1 Ru1 C11 96.69(16) . . ?
O1 Ru1 C12 87.59(13) . . ?
O1 Ru1 C13 107.22(14) . . ?
O1 Ru1 C14 144.34(16) . . ?
O1 Ru1 C15 164.49(18) . . ?
O2 Ru1 Cl1 85.03(13) . . ?
O2 Ru1 C10 88.47(17) . . ?
O2 Ru1 C11 109.75(17) . . ?
O2 Ru1 C12 146.4(2) . . ?
O2 Ru1 C13 165.39(15) . . ?
O2 Ru1 C14 127.29(14) . . ?
O2 Ru1 C15 96.81(16) . . ?
C10 Ru1 Cl1 146.96(14) . . ?
C11 Ru1 Cl1 165.21(12) . . ?
C11 Ru1 C10 37.72(18) . . ?
C11 Ru1 C13 68.85(16) . . ?
C11 Ru1 C15 67.82(17) . . ?
C12 Ru1 Cl1 127.43(15) . . ?
C12 Ru1 C10 68.87(17) . . ?
C12 Ru1 C11 38.19(19) . . ?
C12 Ru1 C13 37.78(18) . . ?
C12 Ru1 C15 80.65(16) . . ?
C13 Ru1 Cl1 96.70(12) . . ?
C13 Ru1 C10 82.18(18) . . ?
C13 Ru1 C15 68.97(18) . . ?
C14 Ru1 Cl1 90.18(12) . . ?
C14 Ru1 C10 68.43(19) . . ?
C14 Ru1 C11 80.39(17) . . ?
C14 Ru1 C12 68.11(16) . . ?
C14 Ru1 C13 38.44(16) . . ?
C14 Ru1 C15 37.5(2) . . ?
C15 Ru1 Cl1 110.88(13) . . ?
C15 Ru1 C10 37.9(2) . . ?
C1 O1 Ru1 128.9(3) . . ?
C9 O2 Ru1 128.4(3) . . ?
C1 C00C C005 118.4(4) . . ?
C1 C00C C9 122.9(4) . . ?
C9 C00C C005 118.6(4) . . ?
C005 C00J C7 118.5(4) . . ?
C6 C00J C005 119.8(4) . . ?
C6 C00J C7 121.7(4) . . ?
O1 C1 C00C 125.9(4) . . ?
O1 C1 C2 115.5(4) . . ?
C00C C1 C2 118.6(4) . . ?
C1 C2 H2 118.8 . . ?
C3 C2 C1 122.4(4) . . ?
C3 C2 H2 118.8 . . ?
C2 C3 H3 119.9 . . ?
C2 C3 C009 120.3(4) . . ?
C009 C3 H3 119.9 . . ?
C5 C4 H4 119.4 . . ?
C5 C4 C009 121.2(4) . . ?
C009 C4 H4 119.4 . . ?
C4 C5 H5 120.0 . . ?
C6 C5 C4 119.9(4) . . ?
C6 C5 H5 120.0 . . ?
C00J C005 C00C 120.9(4) . . ?
C009 C005 C00C 121.1(4) . . ?
C009 C005 C00J 118.0(4) . . ?
C00J C6 H6 119.5 . . ?
C5 C6 C00J 121.1(4) . . ?
C5 C6 H6 119.5 . . ?
C00J C7 H7 119.2 . . ?
C8 C7 C00J 121.5(4) . . ?
C8 C7 H7 119.2 . . ?
C7 C8 H8 119.2 . . ?
C7 C8 C9 121.7(4) . . ?
C9 C8 H8 119.2 . . ?
C4 C009 C3 120.7(4) . . ?
C4 C009 C005 120.1(4) . . ?
C005 C009 C3 119.2(4) . . ?
O2 C9 C00C 125.9(4) . . ?
O2 C9 C8 115.4(4) . . ?
C00C C9 C8 118.7(4) . . ?
C11 C10 Ru1 70.2(3) . . ?
C11 C10 C15 118.0(4) . . ?
C11 C10 C19 122.2(5) . . ?
C15 C10 Ru1 70.7(3) . . ?
C15 C10 C19 119.7(5) . . ?
C19 C10 Ru1 127.2(4) . . ?
Ru1 C11 H11 130.6 . . ?
C10 C11 Ru1 72.1(2) . . ?
C10 C11 H11 119.4 . . ?
C10 C11 C12 121.2(4) . . ?
C12 C11 Ru1 70.7(3) . . ?
C12 C11 H11 119.4 . . ?
Ru1 C12 H12 130.2 . . ?
C11 C12 Ru1 71.1(3) . . ?
C11 C12 H12 119.4 . . ?
C13 C12 Ru1 71.9(3) . . ?
C13 C12 C11 121.2(4) . . ?
C13 C12 H12 119.4 . . ?
C12 C13 Ru1 70.3(3) . . ?
C12 C13 C14 116.9(4) . . ?
C12 C13 C16 123.4(4) . . ?
C14 C13 Ru1 69.5(2) . . ?
C14 C13 C16 119.6(4) . . ?
C16 C13 Ru1 129.9(3) . . ?
Ru1 C14 H14 129.2 . . ?
C13 C14 Ru1 72.0(2) . . ?
C13 C14 H14 118.8 . . ?
C15 C14 Ru1 72.5(3) . . ?
C15 C14 C13 122.4(4) . . ?
C15 C14 H14 118.8 . . ?
Ru1 C15 H15 131.7 . . ?
C10 C15 Ru1 71.4(3) . . ?
C10 C15 H15 119.9 . . ?
C14 C15 Ru1 69.9(3) . . ?
C14 C15 C10 120.2(4) . . ?
C14 C15 H15 119.9 . . ?
C13 C16 H16 107.2 . . ?
C17 C16 C13 113.9(4) . . ?
C17 C16 H16 107.2 . . ?
C17 C16 C18 111.3(5) . . ?
C18 C16 C13 109.6(4) . . ?
C18 C16 H16 107.2 . . ?
C16 C17 H17A 109.5 . . ?
C16 C17 H17B 109.5 . . ?
C16 C17 H17C 109.5 . . ?
H17A C17 H17B 109.5 . . ?
H17A C17 H17C 109.5 . . ?
H17B C17 H17C 109.5 . . ?
C16 C18 H18A 109.5 . . ?
C16 C18 H18B 109.5 . . ?
C16 C18 H18C 109.5 . . ?
H18A C18 H18B 109.5 . . ?
H18A C18 H18C 109.5 . . ?
H18B C18 H18C 109.5 . . ?
C10 C19 H19A 109.5 . . ?
C10 C19 H19B 109.5 . . ?
C10 C19 H19C 109.5 . . ?
H19A C19 H19B 109.5 . . ?
H19A C19 H19C 109.5 . . ?
H19B C19 H19C 109.5 . . ?

loop_
_geom_bond_atom_site_label_1
_geom_bond_atom_site_label_2
_geom_bond_distance
_geom_bond_site_symmetry_2
_geom_bond_publ_flag
Ru1 Cl1 2.4246(11) . ?
Ru1 O1 2.051(3) . ?
Ru1 O2 2.057(4) . ?
Ru1 C10 2.197(4) . ?
Ru1 C11 2.172(4) . ?
Ru1 C12 2.166(5) . ?
Ru1 C13 2.187(4) . ?
Ru1 C14 2.154(4) . ?
Ru1 C15 2.188(5) . ?
O1 C1 1.281(5) . ?
O2 C9 1.290(5) . ?
C00C C1 1.427(7) . ?
C00C C005 1.432(6) . ?
C00C C9 1.430(6) . ?
C00J C005 1.421(6) . ?
C00J C6 1.408(6) . ?
C00J C7 1.425(6) . ?
C1 C2 1.435(6) . ?
C2 H2 0.9300 . ?
C2 C3 1.359(7) . ?
C3 H3 0.9300 . ?
C3 C009 1.417(7) . ?
C4 H4 0.9300 . ?
C4 C5 1.375(8) . ?
C4 C009 1.401(6) . ?
C5 H5 0.9300 . ?
C5 C6 1.373(7) . ?
C005 C009 1.416(6) . ?
C6 H6 0.9300 . ?
C7 H7 0.9300 . ?
C7 C8 1.345(7) . ?
C8 H8 0.9300 . ?
C8 C9 1.440(6) . ?
C10 C11 1.412(7) . ?
C10 C15 1.425(7) . ?
C10 C19 1.498(8) . ?
C11 H11 0.9300 . ?
C11 C12 1.419(7) . ?
C12 H12 0.9300 . ?
C12 C13 1.409(7) . ?
C13 C14 1.429(6) . ?
C13 C16 1.512(7) . ?
C14 H14 0.9300 . ?
C14 C15 1.396(8) . ?
C15 H15 0.9300 . ?
C16 H16 0.9800 . ?
C16 C17 1.507(8) . ?
C16 C18 1.508(8) . ?
C17 H17A 0.9600 . ?
C17 H17B 0.9600 . ?
C17 H17C 0.9600 . ?
C18 H18A 0.9600 . ?
C18 H18B 0.9600 . ?
C18 H18C 0.9600 . ?
C19 H19A 0.9600 . ?
C19 H19B 0.9600 . ?
C19 H19C 0.9600 . ?

loop_
_geom_torsion_atom_site_label_1
_geom_torsion_atom_site_label_2
_geom_torsion_atom_site_label_3
_geom_torsion_atom_site_label_4
_geom_torsion
_geom_torsion_site_symmetry_1
_geom_torsion_site_symmetry_2
_geom_torsion_site_symmetry_3
_geom_torsion_site_symmetry_4
_geom_torsion_publ_flag
Ru1 O1 C1 C00C 4.4(7) . . . . ?
Ru1 O1 C1 C2 -175.7(3) . . . . ?
Ru1 O2 C9 C00C -5.0(7) . . . . ?
Ru1 O2 C9 C8 176.5(3) . . . . ?
Ru1 C10 C11 C12 -53.0(4) . . . . ?
Ru1 C10 C15 C14 52.0(4) . . . . ?
Ru1 C11 C12 C13 -53.8(4) . . . . ?
Ru1 C12 C13 C14 -53.3(3) . . . . ?
Ru1 C12 C13 C16 125.5(4) . . . . ?
Ru1 C13 C14 C15 -54.6(4) . . . . ?
Ru1 C13 C16 C17 65.5(6) . . . . ?
Ru1 C13 C16 C18 -169.1(4) . . . . ?
Ru1 C14 C15 C10 -52.7(4) . . . . ?
O1 C1 C2 C3 178.9(5) . . . . ?
C00C C1 C2 C3 -1.3(7) . . . . ?
C00C C005 C009 C3 -1.6(6) . . . . ?
C00C C005 C009 C4 -179.6(4) . . . . ?
C00J C005 C009 C3 177.2(4) . . . . ?
C00J C005 C009 C4 -0.8(6) . . . . ?
C00J C7 C8 C9 -0.9(8) . . . . ?
C1 C00C C005 C00J -176.3(4) . . . . ?
C1 C00C C005 C009 2.5(6) . . . . ?
C1 C00C C9 O2 -2.4(7) . . . . ?
C1 C00C C9 C8 175.9(4) . . . . ?
C1 C2 C3 C009 2.3(8) . . . . ?
C2 C3 C009 C4 177.2(5) . . . . ?
C2 C3 C009 C005 -0.8(7) . . . . ?
C4 C5 C6 C00J -0.7(7) . . . . ?
C5 C4 C009 C3 -176.4(5) . . . . ?
C5 C4 C009 C005 1.6(7) . . . . ?
C005 C00C C1 O1 178.7(4) . . . . ?
C005 C00C C1 C2 -1.1(6) . . . . ?
C005 C00C C9 O2 -178.4(4) . . . . ?
C005 C00C C9 C8 0.0(6) . . . . ?
C005 C00J C6 C5 1.5(7) . . . . ?
C005 C00J C7 C8 0.7(7) . . . . ?
C6 C00J C005 C00C 178.1(4) . . . . ?
C6 C00J C005 C009 -0.7(6) . . . . ?
C6 C00J C7 C8 -177.5(5) . . . . ?
C7 C00J C005 C00C -0.2(6) . . . . ?
C7 C00J C005 C009 -179.0(4) . . . . ?
C7 C00J C6 C5 179.7(5) . . . . ?
C7 C8 C9 O2 179.1(5) . . . . ?
C7 C8 C9 C00C 0.5(7) . . . . ?
C009 C4 C5 C6 -0.9(8) . . . . ?
C9 C00C C1 O1 2.8(7) . . . . ?
C9 C00C C1 C2 -177.1(4) . . . . ?
C9 C00C C005 C00J -0.2(6) . . . . ?
C9 C00C C005 C009 178.6(4) . . . . ?
C10 C11 C12 Ru1 53.6(4) . . . . ?
C10 C11 C12 C13 -0.2(7) . . . . ?
C11 C10 C15 Ru1 -53.6(4) . . . . ?
C11 C10 C15 C14 -1.6(7) . . . . ?
C11 C12 C13 Ru1 53.4(4) . . . . ?
C11 C12 C13 C14 0.1(6) . . . . ?
C11 C12 C13 C16 178.9(4) . . . . ?
C12 C13 C14 Ru1 53.7(3) . . . . ?
C12 C13 C14 C15 -0.9(6) . . . . ?
C12 C13 C16 C17 -26.0(6) . . . . ?
C12 C13 C16 C18 99.4(5) . . . . ?
C13 C14 C15 Ru1 54.3(4) . . . . ?
C13 C14 C15 C10 1.7(7) . . . . ?
C14 C13 C16 C17 152.7(4) . . . . ?
C14 C13 C16 C18 -81.9(5) . . . . ?
C15 C10 C11 Ru1 53.9(4) . . . . ?
C15 C10 C11 C12 0.9(6) . . . . ?
C16 C13 C14 Ru1 -125.1(4) . . . . ?
C16 C13 C14 C15 -179.7(4) . . . . ?
C19 C10 C11 Ru1 -122.2(5) . . . . ?
C19 C10 C11 C12 -175.1(5) . . . . ?
C19 C10 C15 Ru1 122.5(5) . . . . ?
C19 C10 C15 C14 174.5(5) . . . . ?
